data_4107423
loop_
_publ_author_name
'Alois F\"urstner'
'Keisuke Majima'
'Rub\'en Mart\'in'
'Helga Krause'
'Egmont Kattnig'
'Richard Goddard'
'Christian W. Lehmann'

_publ_section_title
;
 A Cheap Metal for a "Noble" Task: Preparative and Mechanistic Aspects of
 Cycloisomerization and Cycloaddition Reactions Catalyzed by Low-Valent
 Iron Complexes
;
_journal_name_full 'Journal of the American Chemical Society'
_journal_page_first 1992
_journal_page_last 2004
_journal_paper_doi 10.1021/ja0777180
_journal_volume 130
_journal_year 2008
_chemical_compound_source tetrahydrofuran
_chemical_formula_moiety 'C9 H13 Fe 1-, Li 1+, C6 H16 N2'
_chemical_formula_sum 'C15 H29 Fe Li N2'
_chemical_formula_weight 300.19
_chemical_name_systematic
; 
 tetramethyl-ethylenediamine-lithium-bis-ethylene-cyclopentadienyl-iron
;
_space_group_IT_number 2
_symmetry_cell_setting triclinic
_symmetry_Int_Tables_number 2
_symmetry_space_group_name_Hall '-P 1'
_symmetry_space_group_name_H-M 'P -1'
_atom_sites_solution_hydrogens geom
_atom_sites_solution_primary direct
_atom_sites_solution_secondary difmap
_audit_block_code MJM-MC-193-01
_audit_creation_date 2007-09-05
_cell_angle_alpha 94.945(1)
_cell_angle_beta 98.755(1)
_cell_angle_gamma 107.135(1)
_cell_formula_units_Z 2
_cell_length_a 8.1030(2)
_cell_length_b 9.4613(2)
_cell_length_c 11.1671(2)
_cell_measurement_reflns_used 37181
_cell_measurement_temperature 100
_cell_measurement_theta_max 40.25
_cell_measurement_theta_min 2.91
_cell_volume 800.77(3)
_computing_cell_refinement 'Denzo / Scalepack (Otwinowski 1997)'
_computing_data_collection 'Collect software (Nonius, 1998)'
_computing_data_reduction 'Denzo / Scalepack (Otwinowski 1997)'
_computing_molecular_graphics 'DIAMOND (Crystal Impact GbR, 2005)'
_computing_structure_refinement 'SHELXL-97 (Sheldrick, 1997)'
_computing_structure_solution 'SHELXS-97 (Sheldrick, 1990)'
_diffrn_ambient_temperature 100
_diffrn_detector_area_resol_mean 18.18
_diffrn_measured_fraction_theta_full 0.960
_diffrn_measured_fraction_theta_max 0.960
_diffrn_measurement_device_type 'Nonius KappaCCD'
_diffrn_measurement_method 'CCD \w-scan'
_diffrn_radiation_monochromator graphite
_diffrn_radiation_source '0.3 mm focus rotating anode'
_diffrn_radiation_type MoK\a
_diffrn_radiation_wavelength 0.71073
_diffrn_reflns_av_R_equivalents 0.0407
_diffrn_reflns_av_sigmaI/netI 0.0317
_diffrn_reflns_limit_h_max 13
_diffrn_reflns_limit_h_min -13
_diffrn_reflns_limit_k_max 15
_diffrn_reflns_limit_k_min -15
_diffrn_reflns_limit_l_max 18
_diffrn_reflns_limit_l_min -18
_diffrn_reflns_number 29174
_diffrn_reflns_theta_full 37.47
_diffrn_reflns_theta_max 37.47
_diffrn_reflns_theta_min 2.92
_diffrn_standards_decay_% 0.0
_diffrn_standards_number 0
_exptl_absorpt_coefficient_mu 0.930
_exptl_absorpt_correction_T_max 0.93035
_exptl_absorpt_correction_T_min 0.86537
_exptl_absorpt_correction_type gaussian
_exptl_absorpt_process_details 'XPREP, Siemens (1995)'
_exptl_crystal_colour orange
_exptl_crystal_density_diffrn 1.245
_exptl_crystal_density_meas ?
_exptl_crystal_density_method none
_exptl_crystal_description prism
_exptl_crystal_F_000 324
_exptl_crystal_size_max 0.25
_exptl_crystal_size_mid 0.11
_exptl_crystal_size_min 0.10
_refine_diff_density_max 0.747
_refine_diff_density_min -0.973
_refine_diff_density_rms 0.074
_refine_ls_extinction_method none
_refine_ls_goodness_of_fit_ref 1.057
_refine_ls_hydrogen_treatment constr
_refine_ls_matrix_type full
_refine_ls_number_parameters 172
_refine_ls_number_reflns 8064
_refine_ls_number_restraints 0
_refine_ls_restrained_S_all 1.057
_refine_ls_R_factor_all 0.0401
_refine_ls_R_factor_gt 0.0356
_refine_ls_shift/su_max 0.001
_refine_ls_shift/su_mean 0.000
_refine_ls_structure_factor_coef Fsqd
_refine_ls_weighting_details 'calc w=1/[\s^2^(Fo^2^)+(0.0422P)^2^+0.3209P] where P=(Fo^2^+2Fc^2^)/3'
_refine_ls_weighting_scheme calc
_refine_ls_wR_factor_gt 0.0897
_refine_ls_wR_factor_ref 0.0927
_reflns_number_gt 7358
_reflns_number_total 8064
_reflns_threshold_expression I>2\s(I)
_cod_data_source_file ja0777180-file002.cif
_cod_data_source_block 5952
_cod_depositor_comments
;
The following automatic conversions were performed:

'_exptl_crystal_density_meas' value 'none' was changed to '?' - the
value is perceived as not measured.

Automatic conversion script
Id: cif_fix_values 3008 2015-01-20 13:52:24Z robertas 
;
_cod_original_sg_symbol_Hall '-p 1'
_cod_database_code 4107423

loop_
_symmetry_equiv_pos_as_xyz
'x, y, z'
'-x, -y, -z'

loop_
_atom_site_label
_atom_site_type_symbol
_atom_site_fract_x
_atom_site_fract_y
_atom_site_fract_z
_atom_site_U_iso_or_equiv
_atom_site_adp_type
_atom_site_occupancy
_atom_site_symmetry_multiplicity
_atom_site_calc_flag
_atom_site_refinement_flags
C1 C 0.24550(13) 0.08296(11) 0.09937(8) 0.01706(15) Uani 1 1 d .
H1A H 0.3549 0.0690 0.0844 0.020 Uiso 1 1 calc R
H1B H 0.1415 0.0052 0.0552 0.020 Uiso 1 1 calc R
C2 C 0.23771(15) 0.23299(12) 0.10837(9) 0.02052(17) Uani 1 1 d .
H2A H 0.1290 0.2465 0.0694 0.025 Uiso 1 1 calc R
H2B H 0.3423 0.3102 0.0987 0.025 Uiso 1 1 calc R
C3 C -0.00482(13) 0.01458(12) 0.26109(10) 0.01976(16) Uani 1 1 d .
H3A H -0.0565 -0.0501 0.1839 0.024 Uiso 1 1 calc R
H3B H -0.0285 -0.0344 0.3323 0.024 Uiso 1 1 calc R
C4 C -0.00936(14) 0.16529(12) 0.26578(10) 0.02144(17) Uani 1 1 d .
H4A H -0.0362 0.2079 0.3398 0.026 Uiso 1 1 calc R
H4B H -0.0642 0.1922 0.1915 0.026 Uiso 1 1 calc R
C5 C 0.41514(14) 0.09306(12) 0.39037(9) 0.02041(17) Uani 1 1 d .
H5 H 0.4255 -0.0077 0.3879 0.024 Uiso 1 1 calc R
C6 C 0.50977(13) 0.21079(12) 0.33131(10) 0.02115(17) Uani 1 1 d .
H6 H 0.5946 0.2040 0.2790 0.025 Uiso 1 1 calc R
C7 C 0.46197(15) 0.34052(12) 0.36327(11) 0.02380(19) Uani 1 1 d .
H7 H 0.5057 0.4374 0.3347 0.029 Uiso 1 1 calc R
C8 C 0.33917(16) 0.30506(13) 0.44178(10) 0.0252(2) Uani 1 1 d .
H8 H 0.2831 0.3730 0.4774 0.030 Uiso 1 1 calc R
C9 C 0.31009(16) 0.15297(13) 0.45958(9) 0.02362(19) Uani 1 1 d .
H9 H 0.2327 0.0989 0.5113 0.028 Uiso 1 1 calc R
C10 C 0.33719(15) -0.35705(12) 0.21833(12) 0.02425(19) Uani 1 1 d .
H10A H 0.4037 -0.3275 0.3012 0.029 Uiso 1 1 calc R
H10B H 0.3813 -0.4291 0.1774 0.029 Uiso 1 1 calc R
C11 C 0.14469(15) -0.42955(12) 0.22220(12) 0.0253(2) Uani 1 1 d .
H11A H 0.0797 -0.4678 0.1396 0.030 Uiso 1 1 calc R
H11B H 0.1328 -0.5131 0.2684 0.030 Uiso 1 1 calc R
C12 C 0.55339(13) -0.14286(13) 0.17581(10) 0.02242(18) Uani 1 1 d .
H12A H 0.5961 -0.1135 0.2621 0.034 Uiso 1 1 calc R
H12B H 0.5725 -0.0556 0.1353 0.034 Uiso 1 1 calc R
H12C H 0.6151 -0.2060 0.1445 0.034 Uiso 1 1 calc R
C13 C 0.30230(15) -0.26866(14) 0.02096(10) 0.02500(19) Uani 1 1 d .
H13A H 0.3211 -0.1808 -0.0188 0.037 Uiso 1 1 calc R
H13B H 0.1792 -0.3237 0.0048 0.037 Uiso 1 1 calc R
H13C H 0.3664 -0.3300 -0.0097 0.037 Uiso 1 1 calc R
C14 C 0.12361(19) -0.29790(16) 0.41274(12) 0.0318(2) Uani 1 1 d .
H14A H 0.2494 -0.2586 0.4339 0.048 Uiso 1 1 calc R
H14B H 0.0842 -0.3912 0.4438 0.048 Uiso 1 1 calc R
H14C H 0.0727 -0.2284 0.4479 0.048 Uiso 1 1 calc R
C15 C -0.12328(16) -0.38184(14) 0.24819(13) 0.0299(2) Uani 1 1 d .
H15A H -0.1600 -0.3978 0.1609 0.045 Uiso 1 1 calc R
H15B H -0.1736 -0.3121 0.2837 0.045 Uiso 1 1 calc R
H15C H -0.1621 -0.4749 0.2796 0.045 Uiso 1 1 calc R
Fe1 Fe 0.239704(16) 0.160260(14) 0.273377(11) 0.01335(4) Uani 1 1 d .
Li1 Li 0.1958(3) -0.1130(2) 0.21919(18) 0.0191(3) Uani 1 1 d .
N1 N 0.36391(11) -0.22500(10) 0.15367(8) 0.01790(14) Uani 1 1 d .
N2 N 0.06935(12) -0.32166(10) 0.27931(9) 0.02052(15) Uani 1 1 d .

loop_
_atom_site_aniso_label
_atom_site_aniso_U_11
_atom_site_aniso_U_22
_atom_site_aniso_U_33
_atom_site_aniso_U_23
_atom_site_aniso_U_13
_atom_site_aniso_U_12
C1 0.0204(4) 0.0173(4) 0.0143(3) 0.0024(3) 0.0023(3) 0.0075(3)
C2 0.0285(5) 0.0187(4) 0.0171(4) 0.0053(3) 0.0042(3) 0.0108(3)
C3 0.0162(4) 0.0199(4) 0.0222(4) 0.0029(3) 0.0034(3) 0.0043(3)
C4 0.0194(4) 0.0237(4) 0.0229(4) 0.0024(3) 0.0031(3) 0.0100(3)
C5 0.0235(4) 0.0181(4) 0.0173(4) 0.0019(3) -0.0046(3) 0.0075(3)
C6 0.0161(4) 0.0221(4) 0.0218(4) 0.0014(3) -0.0027(3) 0.0043(3)
C7 0.0228(4) 0.0158(4) 0.0261(5) 0.0003(3) -0.0056(4) 0.0017(3)
C8 0.0287(5) 0.0231(5) 0.0199(4) -0.0071(3) -0.0042(4) 0.0095(4)
C9 0.0280(5) 0.0264(5) 0.0130(4) 0.0009(3) -0.0007(3) 0.0061(4)
C10 0.0237(4) 0.0188(4) 0.0323(5) 0.0069(4) 0.0031(4) 0.0099(3)
C11 0.0246(4) 0.0145(4) 0.0347(5) 0.0037(4) 0.0039(4) 0.0038(3)
C12 0.0171(4) 0.0253(5) 0.0246(4) 0.0021(4) 0.0019(3) 0.0076(3)
C13 0.0239(4) 0.0265(5) 0.0222(4) -0.0029(4) -0.0015(3) 0.0088(4)
C14 0.0377(6) 0.0306(6) 0.0230(5) 0.0103(4) 0.0036(4) 0.0038(5)
C15 0.0210(4) 0.0240(5) 0.0403(6) 0.0047(5) 0.0044(4) 0.0007(4)
Fe1 0.01444(6) 0.01265(6) 0.01203(6) 0.00107(4) -0.00012(4) 0.00432(4)
Li1 0.0203(8) 0.0170(8) 0.0198(8) 0.0028(6) 0.0035(6) 0.0058(6)
N1 0.0176(3) 0.0165(3) 0.0200(3) 0.0033(3) 0.0021(3) 0.0065(3)
N2 0.0195(3) 0.0173(3) 0.0239(4) 0.0057(3) 0.0041(3) 0.0037(3)

loop_
_atom_type_symbol
_atom_type_description
_atom_type_scat_dispersion_real
_atom_type_scat_dispersion_imag
_atom_type_scat_source
C C 0.0033 0.0016 'International Tables Vol C Tables 4.2.6.8 and 6.1.1.4'
H H 0.0000 0.0000 'International Tables Vol C Tables 4.2.6.8 and 6.1.1.4'
Fe Fe 0.3463 0.8444 'International Tables Vol C Tables 4.2.6.8 and 6.1.1.4'
Li Li -0.0003 0.0001 'International Tables Vol C Tables 4.2.6.8 and 6.1.1.4'
N N 0.0061 0.0033 'International Tables Vol C Tables 4.2.6.8 and 6.1.1.4'

loop_
_geom_angle_atom_site_label_1
_geom_angle_atom_site_label_2
_geom_angle_atom_site_label_3
_geom_angle
_geom_angle_publ_flag
C2 C1 Fe1 68.97(5) y
C2 C1 Li1 136.90(8) y
Fe1 C1 Li1 69.42(5) y
C1 C2 Fe1 69.53(5) y
C4 C3 Fe1 68.97(6) y
C4 C3 Li1 136.27(9) y
Fe1 C3 Li1 69.10(6) y
C3 C4 Fe1 69.57(6) y
C6 C5 C9 106.97(9) y
C6 C5 Fe1 70.67(6) y
C9 C5 Fe1 70.66(6) y
C6 C5 Li1 107.57(8) y
C9 C5 Li1 106.64(8) y
Fe1 C5 Li1 63.43(5) y
C7 C6 C5 108.32(10) y
C7 C6 Fe1 71.72(6) y
C5 C6 Fe1 68.98(6) y
C8 C7 C6 108.30(10) y
C8 C7 Fe1 70.61(6) y
C6 C7 Fe1 68.67(6) y
C7 C8 C9 108.04(10) y
C7 C8 Fe1 70.57(6) y
C9 C8 Fe1 68.72(6) y
C8 C9 C5 108.37(10) y
C8 C9 Fe1 71.71(6) y
C5 C9 Fe1 68.88(6) y
N1 C10 C11 111.74(9) y
N2 C11 C10 111.26(9) y
C2 Fe1 C4 88.92(4) y
C2 Fe1 C1 41.50(4) y
C4 Fe1 C1 104.02(4) y
C2 Fe1 C3 104.62(4) y
C4 Fe1 C3 41.45(4) y
C1 Fe1 C3 90.71(4) y
C2 Fe1 C5 134.84(4) y
C4 Fe1 C5 136.06(5) y
C1 Fe1 C5 108.19(4) y
C3 Fe1 C5 108.72(4) y
C2 Fe1 C6 99.40(4) y
C4 Fe1 C6 160.46(5) y
C1 Fe1 C6 93.74(4) y
C3 Fe1 C6 148.22(4) y
C5 Fe1 C6 40.35(4) y
C2 Fe1 C9 160.66(5) y
C4 Fe1 C9 100.16(5) y
C1 Fe1 C9 147.53(4) y
C3 Fe1 C9 93.30(4) y
C5 Fe1 C9 40.45(5) y
C6 Fe1 C9 67.01(5) y
C2 Fe1 C7 94.59(5) y
C4 Fe1 C7 122.57(5) y
C1 Fe1 C7 115.80(5) y
C3 Fe1 C7 153.35(5) y
C5 Fe1 C7 67.14(4) y
C6 Fe1 C7 39.61(4) y
C9 Fe1 C7 66.12(5) y
C2 Fe1 C8 123.30(5) y
C4 Fe1 C8 94.37(5) y
C1 Fe1 C8 154.60(5) y
C3 Fe1 C8 114.58(5) y
C5 Fe1 C8 67.26(4) y
C6 Fe1 C8 66.27(5) y
C9 Fe1 C8 39.58(5) y
C7 Fe1 C8 38.83(5) y
C2 Fe1 Li1 102.23(5) y
C4 Fe1 Li1 102.44(5) y
C1 Fe1 Li1 61.41(5) y
C3 Fe1 Li1 61.83(5) y
C5 Fe1 Li1 69.35(5) y
C6 Fe1 Li1 93.11(5) y
C9 Fe1 Li1 92.53(6) y
C7 Fe1 Li1 132.14(5) y
C8 Fe1 Li1 131.67(6) y
N1 Li1 N2 85.48(8) y
N1 Li1 C1 98.48(8) y
N2 Li1 C1 159.83(10) y
N1 Li1 C3 171.46(10) y
N2 Li1 C3 98.28(8) y
C1 Li1 C3 75.39(7) y
N1 Li1 Fe1 130.80(9) y
N2 Li1 Fe1 138.70(9) y
C1 Li1 Fe1 49.18(4) y
C3 Li1 Fe1 49.07(4) y
N1 Li1 C5 102.10(8) y
N2 Li1 C5 115.49(9) y
C1 Li1 C5 83.18(7) y
C3 Li1 C5 83.27(7) y
Fe1 Li1 C5 47.22(4) y
C13 N1 C12 108.27(8) y
C13 N1 C10 111.19(9) y
C12 N1 C10 108.59(8) y
C13 N1 Li1 107.51(8) y
C12 N1 Li1 117.44(8) y
C10 N1 Li1 103.79(8) y
C14 N2 C15 108.91(10) y
C14 N2 C11 110.82(10) y
C15 N2 C11 108.71(9) y
C14 N2 Li1 105.75(9) y
C15 N2 Li1 118.06(9) y
C11 N2 Li1 104.46(8) y

loop_
_geom_bond_atom_site_label_1
_geom_bond_atom_site_label_2
_geom_bond_distance
_geom_bond_publ_flag
C1 C2 1.4349(14) y
C1 Fe1 2.0288(9) y
C1 Li1 2.354(2) y
C2 Fe1 2.0212(10) y
C3 C4 1.4339(15) y
C3 Fe1 2.0297(10) y
C3 Li1 2.368(2) y
C4 Fe1 2.0217(10) y
C5 C6 1.4285(15) y
C5 C9 1.4326(16) y
C5 Fe1 2.0597(10) y
C5 Li1 2.626(2) y
C6 C7 1.4250(16) y
C6 Fe1 2.0821(10) y
C7 C8 1.4110(18) y
C7 Fe1 2.1224(10) y
C8 C9 1.4245(17) y
C8 Fe1 2.1229(10) y
C9 Fe1 2.0834(10) y
C10 N1 1.4740(14) y
C10 C11 1.5168(16) y
C11 N2 1.4815(15) y
C12 N1 1.4733(14) y
C13 N1 1.4710(14) y
C14 N2 1.4659(16) y
C15 N2 1.4691(15) y
Fe1 Li1 2.5097(19) y
Li1 N1 2.129(2) y
Li1 N2 2.155(2) y
